data_7035752
loop_
_publ_author_name
'Vilminot, S.'
'Richard-Plouet, M.'
'Swierczynski, D.'
'Andre, G.'
'Bouree-Vigneron, F.'
'Kurmoo, M.'

_publ_section_title
;
 Nuclear and magnetic structures and magnetic properties of synthetic
 brochantite, Cu4 (O H)6 S O4
;
_journal_name_full 'DALTON TRANSACTIONS (CAMBRIDGE, ENGLAND : 2003)'
_journal_page_first 1455
_journal_page_last 1462
_journal_volume 2006
_journal_year 2006
_chemical_formula_sum 'Cu4 D5.8698 H0.1302 O10 S'
_chemical_name_systematic 'Cu4 (O H0.0217 D0.9783)6 (S O4)'
_space_group_IT_number 14
_symmetry_space_group_name_Hall '-P 2yab'
_symmetry_space_group_name_H-M 'P 1 21/a 1'
_cell_angle_alpha 90
_cell_angle_beta 103.432
_cell_angle_gamma 90
_cell_formula_units_Z 4
_cell_length_a 13.1187
_cell_length_b 9.8552
_cell_length_c 6.0295
_cell_volume 758.215
_citation_journal_id_ASTM DTARAF
_cod_data_source_file Vilminot_DTARAF_2006_719.cif
_cod_data_source_block H0.1302D5.8698Cu4O10S1
_cod_original_cell_volume 758.2151
_cod_original_sg_symbol_Hall '-P 2ybc (z,y,-x)'
_cod_original_formula_sum 'H0.1302 D5.8698 Cu4 O10 S1'
_cod_database_code 7035752

loop_
_symmetry_equiv_pos_as_xyz
x,y,z
-x+1/2,y+1/2,-z
-x,-y,-z
x-1/2,-y-1/2,z

loop_
_atom_site_label
_atom_site_type_symbol
_atom_site_fract_x
_atom_site_fract_y
_atom_site_fract_z
_atom_site_occupancy
_atom_site_U_iso_or_equiv
Cu4 Cu+2 0.118 0.283 0.661 1 0.0
O7 O-2 0.279 0.134 0.261 1 0.0
Cu1 Cu+2 0.289 0.488 0.522 1 0.0
O2 O-2 0.09 0.119 0.898 1 0.0
O5 O-2 0.246 0.602 0.234 1 0.0
D2 D+1 0.007 0.095 0.386 0.99 0.0
Cu2 Cu+2 0.303 0.495 0.037 1 0.0
D1 D+1 0.006 0.136 0.895 1 0.0
Cu3 Cu+2 0.126 0.264 0.196 1 0.0
H3 H+1 0.325 0.296 0.754 0.08 0.0
O4 O-2 0.177 0.383 0.991 1 0.0
S1 S+6 0.386 0.184 0.313 1 0.0
O1 O-2 0.099 0.123 0.409 1 0.0
O3 O-2 0.178 0.399 0.471 1 0.0
D3 D+1 0.097 0.454 0.463 1 0.0
D4 D+1 0.111 0.442 0.923 0.96 0.0
O9 O-2 0.46 0.146 0.166 1 0.0
H1 H+1 0.007 0.095 0.386 0.01 0.0
O10 O-2 0.44 0.153 0.573 1 0.0
H2 H+1 0.111 0.442 0.923 0.04 0.0
D6 D+1 0.325 0.296 0.754 0.92 0.0
O8 O-2 0.371 0.343 0.304 1 0.0
O6 O-2 0.384 0.396 0.804 1 0.0
D5 D+1 0.132 0.603 0.178 1 0.0
